data_7128465
loop_
_publ_author_name
'Stefkova, Katarina'
'Heard, Matthew J.'
'Dasgupta, Ayan'
'Melen, Rebecca L.'

_publ_section_title
;
 Borane catalysed cyclopropenation of arylacetylenes.
;
_journal_issue 55
_journal_name_full 'Chemical communications (Cambridge, England)'
_journal_page_first 6736
_journal_page_last 6739
_journal_paper_doi 10.1039/d1cc01856f
_journal_volume 57
_journal_year 2021
_chemical_formula_sum 'C25 H18 O2'
_chemical_formula_weight 350.39
_space_group_crystal_system orthorhombic
_space_group_IT_number 29
_space_group_name_Hall 'P 2c -2ac'
_space_group_name_H-M_alt 'P c a 21'
_atom_sites_solution_hydrogens geom
_audit_creation_method SHELXL-2018/1
_audit_update_record
;
2021-03-24 deposited with the CCDC.	2021-06-07 downloaded from the CCDC.
;
_cell_angle_alpha 90
_cell_angle_beta 90
_cell_angle_gamma 90
_cell_formula_units_Z 8
_cell_length_a 26.0464(11)
_cell_length_b 18.2137(8)
_cell_length_c 7.6051(4)
_cell_measurement_reflns_used 5478
_cell_measurement_temperature 150(2)
_cell_measurement_theta_max 75.8020
_cell_measurement_theta_min 4.1300
_cell_volume 3607.9(3)
_computing_cell_refinement 'CrysAlisPro 1.171.40.82a (Rigaku OD, 2020)'
_computing_data_collection 'CrysAlisPro 1.171.40.82a (Rigaku OD, 2020)'
_computing_data_reduction 'CrysAlisPro 1.171.40.82a (Rigaku OD, 2020)'
_computing_structure_refinement 'SHELXL-2018/1 (Sheldrick, 2018)'
_computing_structure_solution 'SHELXT 2014/5 (Sheldrick, 2014)'
_diffrn_ambient_temperature 150(2)
_diffrn_measured_fraction_theta_full 0.999
_diffrn_measured_fraction_theta_max 0.986
_diffrn_measurement_device_type 'SuperNova, Dual, Cu at home/near, Atlas'
_diffrn_measurement_method '\w scans'
_diffrn_radiation_type CuK\a
_diffrn_radiation_wavelength 1.54184
_diffrn_reflns_av_R_equivalents 0.0785
_diffrn_reflns_av_unetI/netI 0.0584
_diffrn_reflns_Laue_measured_fraction_full 0.999
_diffrn_reflns_Laue_measured_fraction_max 0.986
_diffrn_reflns_limit_h_max 32
_diffrn_reflns_limit_h_min -25
_diffrn_reflns_limit_k_max 19
_diffrn_reflns_limit_k_min -22
_diffrn_reflns_limit_l_max 9
_diffrn_reflns_limit_l_min -9
_diffrn_reflns_number 34640
_diffrn_reflns_point_group_measured_fraction_full 0.962
_diffrn_reflns_point_group_measured_fraction_max 0.946
_diffrn_reflns_theta_full 67.684
_diffrn_reflns_theta_max 77.677
_diffrn_reflns_theta_min 4.173
_exptl_absorpt_coefficient_mu 0.636
_exptl_absorpt_correction_T_max 1.000
_exptl_absorpt_correction_T_min 0.817
_exptl_absorpt_correction_type gaussian
_exptl_absorpt_process_details
;
CrysAlisPro 1.171.40.82a (Rigaku Oxford Diffraction, 2020)
Numerical absorption correction based on gaussian integration over
a multifaceted crystal model
Empirical absorption correction using spherical harmonics,
implemented in SCALE3 ABSPACK scaling algorithm.
;
_exptl_crystal_colour colourless
_exptl_crystal_density_diffrn 1.290
_exptl_crystal_description needle
_exptl_crystal_F_000 1472
_exptl_crystal_size_max 0.199
_exptl_crystal_size_mid 0.063
_exptl_crystal_size_min 0.040
_refine_diff_density_max 0.235
_refine_diff_density_min -0.211
_refine_diff_density_rms 0.044
_refine_ls_abs_structure_details
;
 Flack x determined using 1819 quotients [(I+)-(I-)]/[(I+)+(I-)]
 (Parsons, Flack and Wagner, Acta Cryst. B69 (2013) 249-259).
;
_refine_ls_abs_structure_Flack -0.2(2)
_refine_ls_extinction_method none
_refine_ls_goodness_of_fit_ref 1.049
_refine_ls_hydrogen_treatment constr
_refine_ls_matrix_type full
_refine_ls_number_parameters 489
_refine_ls_number_reflns 7272
_refine_ls_number_restraints 1
_refine_ls_restrained_S_all 1.049
_refine_ls_R_factor_all 0.0804
_refine_ls_R_factor_gt 0.0517
_refine_ls_shift/su_max 0.000
_refine_ls_shift/su_mean 0.000
_refine_ls_structure_factor_coef Fsqd
_refine_ls_weighting_details 'w=1/[\s^2^(Fo^2^)+(0.0512P)^2^+0.7851P] where P=(Fo^2^+2Fc^2^)/3'
_refine_ls_weighting_scheme calc
_refine_ls_wR_factor_gt 0.1171
_refine_ls_wR_factor_ref 0.1409
_reflns_Friedel_coverage 0.778
_reflns_Friedel_fraction_full 0.919
_reflns_Friedel_fraction_max 0.899
_reflns_number_gt 5412
_reflns_number_total 7272
_reflns_threshold_expression 'I > 2\s(I)'
_cod_data_source_file d1cc01856f2.cif
_cod_data_source_block rm2112c1
_cod_depositor_comments 'Adding full bibliography for 7128464--7128465.cif.'
_cod_database_code 7128465
_shelx_shelxl_version_number 2018/1
_shelx_space_group_comment
;
The symmetry employed for this shelxl refinement is uniquely defined
by the following loop, which should always be used as a source of
symmetry information in preference to the above space-group names.
They are only intended as comments.
;
_shelx_estimated_absorpt_t_min 0.884
_shelx_estimated_absorpt_t_max 0.975

loop_
_space_group_symop_operation_xyz
'x, y, z'
'-x, -y, z+1/2'
'x+1/2, -y, z'
'-x+1/2, y, z+1/2'

loop_
_atom_site_label
_atom_site_type_symbol
_atom_site_fract_x
_atom_site_fract_y
_atom_site_fract_z
_atom_site_U_iso_or_equiv
_atom_site_adp_type
_atom_site_occupancy
_atom_site_site_symmetry_order
_atom_site_calc_flag
_atom_site_refinement_flags_posn
_atom_site_refinement_flags_adp
_atom_site_refinement_flags_occupancy
_atom_site_disorder_assembly
_atom_site_disorder_group
C1 C 0.62592(16) 0.9423(2) 0.9776(6) 0.0359(9) Uani 1 1 d . . . . .
C2 C 0.64845(16) 1.0022(2) 1.0667(6) 0.0395(9) Uani 1 1 d . . . . .
H2 H 0.683177 0.999138 1.104157 0.047 Uiso 1 1 calc R U . . .
C3 C 0.62122(17) 1.0641(2) 1.0994(6) 0.0411(10) Uani 1 1 d . . . . .
H3 H 0.637548 1.104349 1.155695 0.049 Uiso 1 1 calc R U . . .
C4 C 0.56856(16) 1.0698(2) 1.0511(6) 0.0373(9) Uani 1 1 d . . . . .
C5 C 0.53892(18) 1.1334(2) 1.0853(7) 0.0462(10) Uani 1 1 d . . . . .
H5 H 0.554222 1.174350 1.142091 0.055 Uiso 1 1 calc R U . . .
C6 C 0.48839(18) 1.1361(2) 1.0371(7) 0.0472(11) Uani 1 1 d . . . . .
H6 H 0.468829 1.179015 1.060324 0.057 Uiso 1 1 calc R U . . .
C7 C 0.46498(18) 1.0753(2) 0.9529(7) 0.0460(10) Uani 1 1 d . . . . .
H7 H 0.429763 1.077461 0.920855 0.055 Uiso 1 1 calc R U . . .
C8 C 0.49290(17) 1.0139(2) 0.9179(6) 0.0410(9) Uani 1 1 d . . . . .
H8 H 0.476941 0.973451 0.860910 0.049 Uiso 1 1 calc R U . . .
C9 C 0.54511(16) 1.0093(2) 0.9650(6) 0.0351(8) Uani 1 1 d . . . . .
C10 C 0.57485(15) 0.94595(19) 0.9299(5) 0.0348(8) Uani 1 1 d . . . . .
H10 H 0.559404 0.905234 0.872465 0.042 Uiso 1 1 calc R U . . .
C11 C 0.65742(16) 0.8804(2) 0.9301(6) 0.0380(9) Uani 1 1 d . . . . .
C12 C 0.70240(16) 0.8507(2) 0.9217(7) 0.0428(10) Uani 1 1 d . . . . .
H12 H 0.737581 0.852760 0.954254 0.051 Uiso 1 1 calc R U . . .
C13 C 0.66002(14) 0.8098(2) 0.8233(6) 0.0333(8) Uani 1 1 d . . . . .
C14 C 0.66041(15) 0.8198(2) 0.6281(6) 0.0352(9) Uani 1 1 d . . . . .
C15 C 0.6365(2) 0.7689(3) 0.3542(6) 0.0524(12) Uani 1 1 d . . . . .
H15A H 0.618512 0.813336 0.315217 0.079 Uiso 1 1 calc R U . . .
H15B H 0.619067 0.725546 0.306734 0.079 Uiso 1 1 calc R U . . .
H15C H 0.671997 0.770115 0.311778 0.079 Uiso 1 1 calc R U . . .
C16 C 0.63966(15) 0.7383(2) 0.8940(5) 0.0340(8) Uani 1 1 d . . . . .
C17 C 0.58964(15) 0.7328(2) 0.9518(6) 0.0380(9) Uani 1 1 d . . . . .
H17 H 0.567902 0.774578 0.946079 0.046 Uiso 1 1 calc R U . . .
C18 C 0.57008(17) 0.6664(2) 1.0192(6) 0.0421(10) Uani 1 1 d . . . . .
H18 H 0.535632 0.664278 1.059960 0.050 Uiso 1 1 calc R U . . .
C19 C 0.60015(17) 0.6052(2) 1.0265(6) 0.0419(9) Uani 1 1 d . . . . .
H19 H 0.586670 0.560859 1.073316 0.050 Uiso 1 1 calc R U . . .
C20 C 0.65131(16) 0.6075(2) 0.9646(6) 0.0374(9) Uani 1 1 d . . . . .
C21 C 0.68233(19) 0.5435(2) 0.9617(7) 0.0471(11) Uani 1 1 d . . . . .
H21 H 0.668857 0.498529 1.004901 0.057 Uiso 1 1 calc R U . . .
C22 C 0.73087(18) 0.5456(2) 0.8981(7) 0.0489(11) Uani 1 1 d . . . . .
H22 H 0.751212 0.502286 0.897554 0.059 Uiso 1 1 calc R U . . .
C23 C 0.75130(19) 0.6119(2) 0.8328(7) 0.0464(10) Uani 1 1 d . . . . .
H23 H 0.785401 0.613010 0.788575 0.056 Uiso 1 1 calc R U . . .
C24 C 0.72253(15) 0.6746(2) 0.8325(6) 0.0398(9) Uani 1 1 d . . . . .
H24 H 0.736940 0.718816 0.788124 0.048 Uiso 1 1 calc R U . . .
C25 C 0.67157(15) 0.6748(2) 0.8973(6) 0.0350(8) Uani 1 1 d . . . . .
C26 C 0.61139(14) 0.46444(19) 0.4347(6) 0.0320(8) Uani 1 1 d . . . . .
C27 C 0.63132(16) 0.5264(2) 0.5245(6) 0.0351(8) Uani 1 1 d . . . . .
H27 H 0.665032 0.524510 0.571972 0.042 Uiso 1 1 calc R U . . .
C28 C 0.60277(15) 0.5886(2) 0.5436(6) 0.0374(9) Uani 1 1 d . . . . .
H28 H 0.617079 0.630271 0.600640 0.045 Uiso 1 1 calc R U . . .
C29 C 0.55180(15) 0.5913(2) 0.4786(5) 0.0329(8) Uani 1 1 d . . . . .
C30 C 0.52043(17) 0.6541(2) 0.5053(6) 0.0392(9) Uani 1 1 d . . . . .
H30 H 0.533964 0.695546 0.565368 0.047 Uiso 1 1 calc R U . . .
C31 C 0.47118(17) 0.6555(2) 0.4457(7) 0.0433(10) Uani 1 1 d . . . . .
H31 H 0.450618 0.697887 0.464259 0.052 Uiso 1 1 calc R U . . .
C32 C 0.45054(17) 0.5945(2) 0.3567(7) 0.0437(10) Uani 1 1 d . . . . .
H32 H 0.416151 0.595946 0.315234 0.052 Uiso 1 1 calc R U . . .
C33 C 0.47986(16) 0.5332(2) 0.3298(6) 0.0376(9) Uani 1 1 d . . . . .
H33 H 0.465550 0.492227 0.269943 0.045 Uiso 1 1 calc R U . . .
C34 C 0.53120(15) 0.5300(2) 0.3899(5) 0.0324(8) Uani 1 1 d . . . . .
C35 C 0.56264(15) 0.4667(2) 0.3681(5) 0.0328(8) Uani 1 1 d . . . . .
H35 H 0.549555 0.425394 0.306449 0.039 Uiso 1 1 calc R U . . .
C36 C 0.64414(14) 0.39967(19) 0.4241(6) 0.0338(8) Uani 1 1 d . . . . .
C37 C 0.68711(16) 0.3682(2) 0.4628(7) 0.0399(9) Uani 1 1 d . . . . .
H37 H 0.719418 0.371255 0.520305 0.048 Uiso 1 1 calc R U . . .
C38 C 0.65029(14) 0.3229(2) 0.3529(5) 0.0321(8) Uani 1 1 d . . . . .
C39 C 0.66385(15) 0.3170(2) 0.1619(6) 0.0343(8) Uani 1 1 d . . . . .
C40 C 0.65503(18) 0.2491(3) -0.0995(6) 0.0475(11) Uani 1 1 d . . . . .
H40A H 0.646468 0.293462 -0.166188 0.071 Uiso 1 1 calc R U . . .
H40B H 0.635500 0.207417 -0.146098 0.071 Uiso 1 1 calc R U . . .
H40C H 0.691862 0.239043 -0.110282 0.071 Uiso 1 1 calc R U . . .
C41 C 0.62236(14) 0.25899(19) 0.4362(5) 0.0306(8) Uani 1 1 d . . . . .
C42 C 0.57279(15) 0.2665(2) 0.4929(6) 0.0365(9) Uani 1 1 d . . . . .
H42 H 0.555556 0.311855 0.475441 0.044 Uiso 1 1 calc R U . . .
C43 C 0.54663(15) 0.2081(2) 0.5768(6) 0.0397(9) Uani 1 1 d . . . . .
H43 H 0.512305 0.214888 0.615805 0.048 Uiso 1 1 calc R U . . .
C44 C 0.57022(16) 0.1428(2) 0.6019(6) 0.0381(9) Uani 1 1 d . . . . .
H44 H 0.552107 0.103834 0.657182 0.046 Uiso 1 1 calc R U . . .
C45 C 0.62160(15) 0.1316(2) 0.5466(6) 0.0350(8) Uani 1 1 d . . . . .
C46 C 0.64756(17) 0.0642(2) 0.5727(6) 0.0432(10) Uani 1 1 d . . . . .
H46 H 0.630023 0.024794 0.628264 0.052 Uiso 1 1 calc R U . . .
C47 C 0.69693(18) 0.0546(2) 0.5202(7) 0.0468(11) Uani 1 1 d . . . . .
H47 H 0.713282 0.008495 0.537197 0.056 Uiso 1 1 calc R U . . .
C48 C 0.72393(16) 0.1127(2) 0.4406(7) 0.0452(10) Uani 1 1 d . . . . .
H48 H 0.758680 0.106135 0.406066 0.054 Uiso 1 1 calc R U . . .
C49 C 0.69994(15) 0.1790(2) 0.4128(6) 0.0367(9) Uani 1 1 d . . . . .
H49 H 0.718433 0.217591 0.357562 0.044 Uiso 1 1 calc R U . . .
C50 C 0.64845(14) 0.19120(19) 0.4643(5) 0.0319(8) Uani 1 1 d . . . . .
O1 O 0.68033(13) 0.87078(16) 0.5526(5) 0.0504(8) Uani 1 1 d . . . . .
O2 O 0.63625(12) 0.76574(16) 0.5441(4) 0.0455(7) Uani 1 1 d . . . . .
O3 O 0.69194(13) 0.35964(17) 0.0865(5) 0.0532(9) Uani 1 1 d . . . . .
O4 O 0.64220(10) 0.25985(15) 0.0829(4) 0.0378(6) Uani 1 1 d . . . . .

loop_
_atom_site_aniso_label
_atom_site_aniso_U_11
_atom_site_aniso_U_22
_atom_site_aniso_U_33
_atom_site_aniso_U_23
_atom_site_aniso_U_13
_atom_site_aniso_U_12
C1 0.045(2) 0.0324(19) 0.030(2) 0.0012(15) 0.0017(17) -0.0044(16)
C2 0.043(2) 0.040(2) 0.036(2) -0.0026(18) 0.0001(18) -0.0081(16)
C3 0.053(2) 0.033(2) 0.037(2) -0.0073(17) 0.0004(19) -0.0105(18)
C4 0.048(2) 0.0313(18) 0.033(2) 0.0022(16) 0.0069(18) -0.0062(16)
C5 0.061(3) 0.0317(19) 0.046(3) 0.0003(19) 0.010(2) -0.0056(18)
C6 0.056(3) 0.0304(19) 0.055(3) 0.0036(19) 0.014(2) 0.0034(18)
C7 0.048(2) 0.039(2) 0.051(3) 0.008(2) 0.005(2) -0.0002(18)
C8 0.050(2) 0.0319(19) 0.041(2) 0.0001(17) -0.0001(19) -0.0032(16)
C9 0.045(2) 0.0290(18) 0.032(2) 0.0002(16) 0.0058(17) -0.0054(15)
C10 0.046(2) 0.0266(17) 0.031(2) -0.0007(15) -0.0013(17) -0.0052(15)
C11 0.044(2) 0.0341(19) 0.036(2) -0.0002(17) -0.0054(18) -0.0058(16)
C12 0.039(2) 0.039(2) 0.050(3) 0.000(2) -0.005(2) -0.0061(17)
C13 0.0331(18) 0.0306(18) 0.036(2) -0.0004(16) -0.0008(16) -0.0005(15)
C14 0.0321(19) 0.0307(18) 0.043(2) 0.0006(16) 0.0046(16) 0.0023(16)
C15 0.071(3) 0.054(3) 0.033(2) -0.001(2) -0.002(2) 0.001(2)
C16 0.0362(19) 0.0359(19) 0.030(2) -0.0003(15) -0.0033(16) -0.0034(15)
C17 0.037(2) 0.0378(19) 0.039(2) -0.0001(18) 0.0020(18) 0.0007(16)
C18 0.039(2) 0.046(2) 0.041(2) 0.0019(19) 0.0031(18) -0.0066(17)
C19 0.051(2) 0.038(2) 0.036(2) 0.0075(17) -0.0006(19) -0.0100(18)
C20 0.045(2) 0.0349(19) 0.032(2) -0.0001(16) -0.0054(17) -0.0004(16)
C21 0.062(3) 0.034(2) 0.045(3) 0.0013(19) -0.013(2) -0.0004(19)
C22 0.056(3) 0.041(2) 0.050(3) -0.005(2) -0.011(2) 0.0143(19)
C23 0.044(2) 0.050(2) 0.045(3) -0.004(2) 0.000(2) 0.010(2)
C24 0.039(2) 0.039(2) 0.042(2) -0.0004(18) -0.0017(17) 0.0025(17)
C25 0.039(2) 0.0353(19) 0.031(2) -0.0017(16) -0.0037(16) -0.0015(15)
C26 0.0375(19) 0.0261(16) 0.032(2) 0.0018(15) -0.0002(16) -0.0031(14)
C27 0.039(2) 0.0313(18) 0.035(2) 0.0005(16) -0.0034(17) -0.0041(15)
C28 0.043(2) 0.0326(19) 0.036(2) -0.0043(17) -0.0032(18) -0.0062(16)
C29 0.043(2) 0.0266(17) 0.029(2) 0.0016(14) 0.0009(16) -0.0038(15)
C30 0.049(2) 0.0281(17) 0.040(2) -0.0027(16) 0.0019(18) -0.0023(16)
C31 0.048(2) 0.0346(19) 0.047(3) 0.0029(19) 0.001(2) 0.0073(17)
C32 0.038(2) 0.044(2) 0.049(3) 0.001(2) -0.0058(19) 0.0005(17)
C33 0.041(2) 0.037(2) 0.035(2) -0.0032(17) -0.0057(17) -0.0015(17)
C34 0.039(2) 0.0292(17) 0.0295(19) 0.0008(14) -0.0004(16) -0.0023(15)
C35 0.038(2) 0.0289(18) 0.031(2) -0.0008(15) 0.0003(16) -0.0059(15)
C36 0.0349(19) 0.0283(17) 0.038(2) -0.0004(16) -0.0021(17) -0.0037(14)
C37 0.037(2) 0.0341(19) 0.049(3) 0.0010(19) -0.0053(19) -0.0044(15)
C38 0.0304(17) 0.0308(18) 0.035(2) 0.0001(16) -0.0009(15) -0.0022(14)
C39 0.0314(18) 0.0288(17) 0.043(2) 0.0028(16) 0.0027(16) 0.0012(15)
C40 0.048(2) 0.059(3) 0.036(2) -0.004(2) 0.0026(19) 0.004(2)
C41 0.0333(17) 0.0276(17) 0.031(2) 0.0006(15) -0.0015(16) -0.0006(13)
C42 0.036(2) 0.0349(19) 0.039(2) 0.0011(16) 0.0025(16) -0.0020(16)
C43 0.034(2) 0.046(2) 0.039(2) 0.0007(19) 0.0051(17) -0.0039(16)
C44 0.045(2) 0.037(2) 0.032(2) 0.0044(16) 0.0038(18) -0.0132(17)
C45 0.041(2) 0.0310(17) 0.033(2) 0.0010(15) -0.0052(17) -0.0045(15)
C46 0.057(3) 0.0286(18) 0.044(3) 0.0073(18) -0.009(2) -0.0076(17)
C47 0.050(3) 0.033(2) 0.058(3) 0.004(2) -0.009(2) 0.0041(17)
C48 0.041(2) 0.036(2) 0.058(3) 0.002(2) -0.007(2) 0.0032(17)
C49 0.0344(18) 0.0312(18) 0.045(2) 0.0024(17) -0.0029(17) -0.0012(15)
C50 0.0376(19) 0.0278(16) 0.0303(19) -0.0005(15) -0.0031(16) -0.0037(14)
O1 0.0631(19) 0.0421(16) 0.0460(19) 0.0077(15) 0.0121(17) -0.0122(14)
O2 0.0611(18) 0.0416(15) 0.0337(16) 0.0015(13) -0.0027(15) -0.0120(14)
O3 0.0590(19) 0.0460(17) 0.055(2) 0.0017(16) 0.0208(17) -0.0117(14)
O4 0.0396(14) 0.0417(15) 0.0322(16) -0.0010(12) -0.0007(12) -0.0057(11)

loop_
_atom_type_symbol
_atom_type_description
_atom_type_scat_dispersion_real
_atom_type_scat_dispersion_imag
_atom_type_scat_source
C C 0.0181 0.0091 'International Tables Vol C Tables 4.2.6.8 and 6.1.1.4'
H H 0.0000 0.0000 'International Tables Vol C Tables 4.2.6.8 and 6.1.1.4'
O O 0.0492 0.0322 'International Tables Vol C Tables 4.2.6.8 and 6.1.1.4'

loop_
_geom_angle_atom_site_label_1
_geom_angle_atom_site_label_2
_geom_angle_atom_site_label_3
_geom_angle
_geom_angle_site_symmetry_1
_geom_angle_site_symmetry_3
_geom_angle_publ_flag
C10 C1 C2 119.3(4) . . ?
C10 C1 C11 121.4(4) . . ?
C2 C1 C11 119.2(4) . . ?
C3 C2 C1 120.9(4) . . ?
C3 C2 H2 119.6 . . ?
C1 C2 H2 119.6 . . ?
C2 C3 C4 121.2(4) . . ?
C2 C3 H3 119.4 . . ?
C4 C3 H3 119.4 . . ?
C5 C4 C9 119.0(4) . . ?
C5 C4 C3 122.6(4) . . ?
C9 C4 C3 118.4(4) . . ?
C6 C5 C4 120.4(4) . . ?
C6 C5 H5 119.8 . . ?
C4 C5 H5 119.8 . . ?
C5 C6 C7 120.5(4) . . ?
C5 C6 H6 119.8 . . ?
C7 C6 H6 119.8 . . ?
C8 C7 C6 120.1(4) . . ?
C8 C7 H7 120.0 . . ?
C6 C7 H7 120.0 . . ?
C7 C8 C9 121.0(4) . . ?
C7 C8 H8 119.5 . . ?
C9 C8 H8 119.5 . . ?
C8 C9 C10 121.9(4) . . ?
C8 C9 C4 119.1(4) . . ?
C10 C9 C4 119.0(4) . . ?
C1 C10 C9 121.2(4) . . ?
C1 C10 H10 119.4 . . ?
C9 C10 H10 119.4 . . ?
C12 C11 C1 149.0(4) . . ?
C12 C11 C13 65.1(3) . . ?
C1 C11 C13 145.1(4) . . ?
C11 C12 C13 64.7(3) . . ?
C11 C12 H12 147.6 . . ?
C13 C12 H12 147.6 . . ?
C14 C13 C16 117.5(3) . . ?
C14 C13 C11 115.3(3) . . ?
C16 C13 C11 121.6(4) . . ?
C14 C13 C12 115.0(4) . . ?
C16 C13 C12 120.1(4) . . ?
C11 C13 C12 50.2(3) . . ?
O1 C14 O2 122.9(4) . . ?
O1 C14 C13 124.6(4) . . ?
O2 C14 C13 112.5(4) . . ?
O2 C15 H15A 109.5 . . ?
O2 C15 H15B 109.5 . . ?
H15A C15 H15B 109.5 . . ?
O2 C15 H15C 109.5 . . ?
H15A C15 H15C 109.5 . . ?
H15B C15 H15C 109.5 . . ?
C17 C16 C25 119.0(4) . . ?
C17 C16 C13 120.7(4) . . ?
C25 C16 C13 120.2(3) . . ?
C16 C17 C18 121.4(4) . . ?
C16 C17 H17 119.3 . . ?
C18 C17 H17 119.3 . . ?
C19 C18 C17 120.6(4) . . ?
C19 C18 H18 119.7 . . ?
C17 C18 H18 119.7 . . ?
C18 C19 C20 120.3(4) . . ?
C18 C19 H19 119.9 . . ?
C20 C19 H19 119.9 . . ?
C19 C20 C21 121.2(4) . . ?
C19 C20 C25 119.5(4) . . ?
C21 C20 C25 119.2(4) . . ?
C22 C21 C20 121.0(4) . . ?
C22 C21 H21 119.5 . . ?
C20 C21 H21 119.5 . . ?
C21 C22 C23 120.1(4) . . ?
C21 C22 H22 119.9 . . ?
C23 C22 H22 119.9 . . ?
C24 C23 C22 120.7(5) . . ?
C24 C23 H23 119.7 . . ?
C22 C23 H23 119.7 . . ?
C23 C24 C25 121.0(4) . . ?
C23 C24 H24 119.5 . . ?
C25 C24 H24 119.5 . . ?
C24 C25 C16 122.8(4) . . ?
C24 C25 C20 118.0(4) . . ?
C16 C25 C20 119.2(4) . . ?
C35 C26 C27 119.6(4) . . ?
C35 C26 C36 123.2(4) . . ?
C27 C26 C36 117.2(3) . . ?
C28 C27 C26 120.9(4) . . ?
C28 C27 H27 119.6 . . ?
C26 C27 H27 119.6 . . ?
C27 C28 C29 120.2(4) . . ?
C27 C28 H28 119.9 . . ?
C29 C28 H28 119.9 . . ?
C34 C29 C30 119.1(4) . . ?
C34 C29 C28 119.7(4) . . ?
C30 C29 C28 121.1(4) . . ?
C31 C30 C29 120.7(4) . . ?
C31 C30 H30 119.7 . . ?
C29 C30 H30 119.7 . . ?
C30 C31 C32 120.4(4) . . ?
C30 C31 H31 119.8 . . ?
C32 C31 H31 119.8 . . ?
C33 C32 C31 120.2(4) . . ?
C33 C32 H32 119.9 . . ?
C31 C32 H32 119.9 . . ?
C32 C33 C34 120.8(4) . . ?
C32 C33 H33 119.6 . . ?
C34 C33 H33 119.6 . . ?
C29 C34 C33 118.8(4) . . ?
C29 C34 C35 118.5(4) . . ?
C33 C34 C35 122.7(4) . . ?
C26 C35 C34 121.0(4) . . ?
C26 C35 H35 119.5 . . ?
C34 C35 H35 119.5 . . ?
C37 C36 C26 148.6(4) . . ?
C37 C36 C38 65.0(3) . . ?
C26 C36 C38 146.4(4) . . ?
C36 C37 C38 64.4(3) . . ?
C36 C37 H37 147.8 . . ?
C38 C37 H37 147.8 . . ?
C39 C38 C36 116.1(3) . . ?
C39 C38 C41 117.6(3) . . ?
C36 C38 C41 120.9(3) . . ?
C39 C38 C37 115.1(3) . . ?
C36 C38 C37 50.6(2) . . ?
C41 C38 C37 119.5(4) . . ?
O3 C39 O4 123.0(4) . . ?
O3 C39 C38 123.7(4) . . ?
O4 C39 C38 113.3(3) . . ?
O4 C40 H40A 109.5 . . ?
O4 C40 H40B 109.5 . . ?
H40A C40 H40B 109.5 . . ?
O4 C40 H40C 109.5 . . ?
H40A C40 H40C 109.5 . . ?
H40B C40 H40C 109.5 . . ?
C42 C41 C50 119.3(4) . . ?
C42 C41 C38 120.6(3) . . ?
C50 C41 C38 120.0(3) . . ?
C41 C42 C43 121.5(4) . . ?
C41 C42 H42 119.3 . . ?
C43 C42 H42 119.3 . . ?
C44 C43 C42 120.4(4) . . ?
C44 C43 H43 119.8 . . ?
C42 C43 H43 119.8 . . ?
C43 C44 C45 120.8(4) . . ?
C43 C44 H44 119.6 . . ?
C45 C44 H44 119.6 . . ?
C44 C45 C46 122.2(4) . . ?
C44 C45 C50 118.8(4) . . ?
C46 C45 C50 119.0(4) . . ?
C47 C46 C45 121.5(4) . . ?
C47 C46 H46 119.2 . . ?
C45 C46 H46 119.2 . . ?
C46 C47 C48 120.2(4) . . ?
C46 C47 H47 119.9 . . ?
C48 C47 H47 119.9 . . ?
C49 C48 C47 119.9(4) . . ?
C49 C48 H48 120.0 . . ?
C47 C48 H48 120.0 . . ?
C48 C49 C50 121.7(4) . . ?
C48 C49 H49 119.1 . . ?
C50 C49 H49 119.1 . . ?
C49 C50 C41 123.1(3) . . ?
C49 C50 C45 117.7(3) . . ?
C41 C50 C45 119.2(3) . . ?
C14 O2 C15 116.6(4) . . ?
C39 O4 C40 116.4(3) . . ?

loop_
_geom_bond_atom_site_label_1
_geom_bond_atom_site_label_2
_geom_bond_distance
_geom_bond_site_symmetry_2
_geom_bond_publ_flag
C1 C10 1.381(6) . ?
C1 C2 1.413(6) . ?
C1 C11 1.440(6) . ?
C2 C3 1.354(6) . ?
C2 H2 0.9500 . ?
C3 C4 1.424(6) . ?
C3 H3 0.9500 . ?
C4 C5 1.415(6) . ?
C4 C9 1.421(6) . ?
C5 C6 1.367(7) . ?
C5 H5 0.9500 . ?
C6 C7 1.417(7) . ?
C6 H6 0.9500 . ?
C7 C8 1.361(6) . ?
C7 H7 0.9500 . ?
C8 C9 1.408(6) . ?
C8 H8 0.9500 . ?
C9 C10 1.415(5) . ?
C10 H10 0.9500 . ?
C11 C12 1.292(6) . ?
C11 C13 1.522(5) . ?
C12 C13 1.527(6) . ?
C12 H12 0.9500 . ?
C13 C14 1.496(6) . ?
C13 C16 1.505(5) . ?
C14 O1 1.208(5) . ?
C14 O2 1.332(5) . ?
C15 O2 1.446(6) . ?
C15 H15A 0.9800 . ?
C15 H15B 0.9800 . ?
C15 H15C 0.9800 . ?
C16 C17 1.379(6) . ?
C16 C25 1.426(5) . ?
C17 C18 1.408(6) . ?
C17 H17 0.9500 . ?
C18 C19 1.364(6) . ?
C18 H18 0.9500 . ?
C19 C20 1.414(6) . ?
C19 H19 0.9500 . ?
C20 C21 1.418(6) . ?
C20 C25 1.430(5) . ?
C21 C22 1.354(7) . ?
C21 H21 0.9500 . ?
C22 C23 1.411(7) . ?
C22 H22 0.9500 . ?
C23 C24 1.366(6) . ?
C23 H23 0.9500 . ?
C24 C25 1.416(6) . ?
C24 H24 0.9500 . ?
C26 C35 1.368(5) . ?
C26 C27 1.417(5) . ?
C26 C36 1.458(5) . ?
C27 C28 1.364(6) . ?
C27 H27 0.9500 . ?
C28 C29 1.418(6) . ?
C28 H28 0.9500 . ?
C29 C34 1.411(5) . ?
C29 C30 1.420(6) . ?
C30 C31 1.361(6) . ?
C30 H30 0.9500 . ?
C31 C32 1.407(6) . ?
C31 H31 0.9500 . ?
C32 C33 1.369(6) . ?
C32 H32 0.9500 . ?
C33 C34 1.414(6) . ?
C33 H33 0.9500 . ?
C34 C35 1.424(5) . ?
C35 H35 0.9500 . ?
C36 C37 1.292(6) . ?
C36 C38 1.508(5) . ?
C37 C38 1.516(6) . ?
C37 H37 0.9500 . ?
C38 C39 1.499(6) . ?
C38 C41 1.512(5) . ?
C39 O3 1.212(5) . ?
C39 O4 1.327(5) . ?
C40 O4 1.440(6) . ?
C40 H40A 0.9800 . ?
C40 H40B 0.9800 . ?
C40 H40C 0.9800 . ?
C41 C42 1.368(5) . ?
C41 C50 1.425(5) . ?
C42 C43 1.414(5) . ?
C42 H42 0.9500 . ?
C43 C44 1.353(6) . ?
C43 H43 0.9500 . ?
C44 C45 1.417(6) . ?
C44 H44 0.9500 . ?
C45 C46 1.416(5) . ?
C45 C50 1.434(5) . ?
C46 C47 1.358(7) . ?
C46 H46 0.9500 . ?
C47 C48 1.408(6) . ?
C47 H47 0.9500 . ?
C48 C49 1.376(5) . ?
C48 H48 0.9500 . ?
C49 C50 1.415(5) . ?
C49 H49 0.9500 . ?
